data_7104393
loop_
_publ_author_name
'Zhao, Xia'
'Zhong, Zhenzhen'
'Peng, Lingling'
'Zhang, Wenxiong'
'Wang, Jianbo'

_publ_section_title
;
 Au(PPh(3))Cl-AgSbF(6)-catalyzed rearrangement of propargylic
 1,3-dithianes: formation of 8-membered 1,3-bisthio-substituted cyclic
 allenes.
;
_journal_issue 18
_journal_name_full 'Chemical communications (Cambridge, England)'
_journal_page_first 2535
_journal_page_last 2537
_journal_paper_doi 10.1039/b903028j
_journal_volume 34
_journal_year 2009
_chemical_formula_sum 'C18 H16 S2'
_chemical_formula_weight 296.43
_chemical_name_systematic
;
?
;
_space_group_IT_number 14
_symmetry_cell_setting monoclinic
_symmetry_space_group_name_Hall '-P 2yn'
_symmetry_space_group_name_H-M 'P 1 21/n 1'
_atom_sites_solution_hydrogens geom
_atom_sites_solution_primary direct
_atom_sites_solution_secondary difmap
_audit_creation_method SHELXL-97
_cell_angle_alpha 90.00
_cell_angle_beta 104.25(3)
_cell_angle_gamma 90.00
_cell_formula_units_Z 4
_cell_length_a 10.491(2)
_cell_length_b 8.7754(18)
_cell_length_c 17.309(4)
_cell_measurement_reflns_used 10549
_cell_measurement_temperature 293(2)
_cell_measurement_theta_max 27.48
_cell_measurement_theta_min 2.07
_cell_volume 1544.4(5)
_computing_cell_refinement Rapid-AUTO
_computing_data_collection 'Rapid-AUTO (Rigaku,2000)'
_computing_data_reduction 'CrystalStructure (Rigaku/MSC,2000)'
_computing_molecular_graphics 'Siemens SHELXTL V4.2,(Sheldrick,1990)'
_computing_publication_material SHELXL-97,(Sheldrick,1997)
_computing_structure_refinement SHELXL-97,(Sheldrick,1997)
_computing_structure_solution SHELXS-97,(Sheldrick,1997)
_diffrn_ambient_temperature 293(2)
_diffrn_detector_area_resol_mean 10.00
_diffrn_measured_fraction_theta_full 0.990
_diffrn_measured_fraction_theta_max 0.990
_diffrn_measurement_device_type 'Rigaku RAXIS RAPID IP'
_diffrn_measurement_method \W
_diffrn_radiation_monochromator graphite
_diffrn_radiation_source 'fine-focus sealed tube'
_diffrn_radiation_type MoK\a
_diffrn_radiation_wavelength 0.71073
_diffrn_reflns_av_R_equivalents 0.03125601
_diffrn_reflns_av_sigmaI/netI 0.0478
_diffrn_reflns_limit_h_max 13
_diffrn_reflns_limit_h_min 0
_diffrn_reflns_limit_k_max 11
_diffrn_reflns_limit_k_min 0
_diffrn_reflns_limit_l_max 21
_diffrn_reflns_limit_l_min -22
_diffrn_reflns_number 10549
_diffrn_reflns_theta_full 27.48
_diffrn_reflns_theta_max 27.48
_diffrn_reflns_theta_min 2.07
_diffrn_standards_decay_% 0
_diffrn_standards_interval_count 0
_diffrn_standards_interval_time 0
_diffrn_standards_number 0
_exptl_absorpt_coefficient_mu 0.332
_exptl_absorpt_correction_T_max 0.9366
_exptl_absorpt_correction_T_min 0.8787
_exptl_absorpt_correction_type empirical
_exptl_absorpt_process_details
;
HIGASHI, T. (1995). Abscor-Empirical
Absorption Correction based on Fourier
Series Approximation.
Rigaku Corporation,Tokyo,Japan.
;
_exptl_crystal_colour colorless
_exptl_crystal_density_diffrn 1.275
_exptl_crystal_density_method 'not measured'
_exptl_crystal_F_000 624
_exptl_crystal_size_max 0.40
_exptl_crystal_size_mid 0.20
_exptl_crystal_size_min 0.20
_refine_diff_density_max 0.277
_refine_diff_density_min -0.414
_refine_diff_density_rms 0.096
_refine_ls_extinction_method none
_refine_ls_goodness_of_fit_ref 0.994
_refine_ls_hydrogen_treatment none
_refine_ls_matrix_type full
_refine_ls_number_parameters 181
_refine_ls_number_reflns 3511
_refine_ls_number_restraints 0
_refine_ls_restrained_S_all 0.994
_refine_ls_R_factor_all 0.0729
_refine_ls_R_factor_gt 0.0404
_refine_ls_shift/su_max 0.000
_refine_ls_shift/su_mean 0.000
_refine_ls_structure_factor_coef Fsqd
_refine_ls_weighting_details 'calc w=1/[\s^2^(Fo^2^)+(0.0520P)^2^+0.0000P] where P=(Fo^2^+2Fc^2^)/3'
_refine_ls_weighting_scheme calc
_refine_ls_wR_factor_gt 0.0946
_refine_ls_wR_factor_ref 0.1031
_reflns_number_gt 2256
_reflns_number_total 3511
_reflns_threshold_expression >2sigma(I)
_cod_data_source_file B903028J.txt
_cod_data_source_block 8305
_cod_depositor_comments
;
The following automatic conversions were performed:
'_exptl_absorpt_correction_type' value 'Empirical' changed to 'empirical'
according to '/home/saulius/struct/CIF-dictionaries/cif_core.dic'
dictionary named 'cif_core.dic' version 2.4.1 from 2010-06-29.

Automatic conversion script
Id: cif_fix_enum 1527 2010-12-29 10:47:43Z saulius 
;
_cod_original_sg_symbol_H-M P2(1)/n
_cod_database_code 7104393

loop_
_symmetry_equiv_pos_as_xyz
'x, y, z'
'-x+1/2, y+1/2, -z+1/2'
'-x, -y, -z'
'x-1/2, -y-1/2, z-1/2'

loop_
_atom_site_label
_atom_site_type_symbol
_atom_site_fract_x
_atom_site_fract_y
_atom_site_fract_z
_atom_site_U_iso_or_equiv
_atom_site_adp_type
_atom_site_occupancy
_atom_site_symmetry_multiplicity
_atom_site_calc_flag
_atom_site_refinement_flags
_atom_site_disorder_assembly
_atom_site_disorder_group
C1 C 0.56534(16) 0.06465(19) 0.30025(10) 0.0369(4) Uani 1 1 d . . .
C2 C 0.63002(17) 0.1530(2) 0.35766(11) 0.0409(4) Uani 1 1 d . . .
C3 C 0.72520(17) 0.2248(2) 0.40759(10) 0.0411(4) Uani 1 1 d . . .
C4 C 0.71369(19) 0.3819(2) 0.43679(11) 0.0447(5) Uani 1 1 d . . .
C5 C 0.8189(2) 0.4583(3) 0.48445(14) 0.0664(6) Uani 1 1 d . . .
H5 H 0.9000 0.4100 0.5009 0.080 Uiso 1 1 calc R . .
C6 C 0.8041(3) 0.6076(3) 0.50797(16) 0.0851(8) Uani 1 1 d . . .
H6 H 0.8758 0.6586 0.5397 0.102 Uiso 1 1 calc R . .
C7 C 0.6864(3) 0.6797(3) 0.48525(17) 0.0855(9) Uani 1 1 d . . .
H7 H 0.6777 0.7797 0.5010 0.103 Uiso 1 1 calc R . .
C8 C 0.5803(3) 0.6041(3) 0.43889(16) 0.0737(7) Uani 1 1 d . . .
H8 H 0.4993 0.6528 0.4235 0.088 Uiso 1 1 calc R . .
C9 C 0.5934(2) 0.4563(2) 0.41509(12) 0.0555(5) Uani 1 1 d . . .
H9 H 0.5207 0.4057 0.3841 0.067 Uiso 1 1 calc R . .
C10 C 0.45255(16) -0.0300(2) 0.30722(11) 0.0425(4) Uani 1 1 d . . .
C11 C 0.40314(19) -0.0173(2) 0.37422(13) 0.0548(5) Uani 1 1 d . . .
H11 H 0.4427 0.0496 0.4147 0.066 Uiso 1 1 calc R . .
C12 C 0.2965(2) -0.1021(3) 0.38195(17) 0.0745(7) Uani 1 1 d . . .
H12 H 0.2650 -0.0930 0.4275 0.089 Uiso 1 1 calc R . .
C13 C 0.2370(2) -0.1999(3) 0.3223(2) 0.0971(10) Uani 1 1 d . . .
H13 H 0.1645 -0.2567 0.3271 0.117 Uiso 1 1 calc R . .
C14 C 0.2834(3) -0.2140(4) 0.2565(2) 0.1061(11) Uani 1 1 d . . .
H14 H 0.2425 -0.2807 0.2162 0.127 Uiso 1 1 calc R . .
C15 C 0.3920(2) -0.1300(3) 0.24825(15) 0.0753(7) Uani 1 1 d . . .
H15 H 0.4235 -0.1415 0.2029 0.090 Uiso 1 1 calc R . .
C16 C 0.78107(17) 0.1275(2) 0.23892(11) 0.0451(5) Uani 1 1 d . . .
H16A H 0.8098 0.1532 0.1914 0.054 Uiso 1 1 calc R . .
H16B H 0.7810 0.2210 0.2688 0.054 Uiso 1 1 calc R . .
C17 C 0.88200(17) 0.0200(2) 0.28919(12) 0.0484(5) Uani 1 1 d . . .
H17A H 0.8819 -0.0729 0.2588 0.058 Uiso 1 1 calc R . .
H17B H 0.9680 0.0663 0.2959 0.058 Uiso 1 1 calc R . .
C18 C 0.86679(19) -0.0245(2) 0.37129(11) 0.0486(5) Uani 1 1 d . . .
H18A H 0.9335 -0.0998 0.3935 0.058 Uiso 1 1 calc R . .
H18B H 0.7818 -0.0730 0.3651 0.058 Uiso 1 1 calc R . .
S1 S 0.61401(5) 0.05857(6) 0.20842(3) 0.04584(15) Uani 1 1 d . . .
S2 S 0.87932(5) 0.12954(6) 0.44246(3) 0.05662(18) Uani 1 1 d . . .

loop_
_atom_site_aniso_label
_atom_site_aniso_U_11
_atom_site_aniso_U_22
_atom_site_aniso_U_33
_atom_site_aniso_U_23
_atom_site_aniso_U_13
_atom_site_aniso_U_12
C1 0.0359(8) 0.0349(9) 0.0399(9) -0.0031(8) 0.0088(7) 0.0049(8)
C2 0.0397(9) 0.0429(10) 0.0428(10) -0.0026(8) 0.0153(8) 0.0005(9)
C3 0.0446(10) 0.0446(10) 0.0356(9) -0.0038(8) 0.0124(8) -0.0064(9)
C4 0.0569(11) 0.0442(10) 0.0386(10) -0.0063(8) 0.0227(9) -0.0088(10)
C5 0.0698(14) 0.0679(15) 0.0634(14) -0.0260(12) 0.0197(12) -0.0191(12)
C6 0.099(2) 0.0764(17) 0.090(2) -0.0458(15) 0.0408(16) -0.0318(17)
C7 0.132(2) 0.0512(13) 0.099(2) -0.0287(14) 0.0762(19) -0.0195(17)
C8 0.0959(19) 0.0558(14) 0.0860(18) -0.0031(13) 0.0542(16) 0.0105(14)
C9 0.0642(13) 0.0546(13) 0.0552(12) -0.0043(10) 0.0293(10) -0.0037(11)
C10 0.0352(9) 0.0388(10) 0.0527(11) -0.0040(8) 0.0092(8) 0.0004(8)
C11 0.0536(12) 0.0518(12) 0.0632(13) -0.0021(10) 0.0224(10) -0.0028(10)
C12 0.0656(14) 0.0713(16) 0.098(2) 0.0061(15) 0.0428(14) -0.0078(14)
C13 0.0660(16) 0.090(2) 0.145(3) -0.013(2) 0.0434(19) -0.0370(16)
C14 0.085(2) 0.114(2) 0.122(3) -0.049(2) 0.0307(19) -0.0613(19)
C15 0.0656(14) 0.0856(18) 0.0780(17) -0.0314(14) 0.0241(13) -0.0278(14)
C16 0.0514(11) 0.0420(10) 0.0480(11) 0.0027(9) 0.0238(9) 0.0003(9)
C17 0.0423(10) 0.0442(11) 0.0617(13) -0.0035(9) 0.0183(9) 0.0022(9)
C18 0.0487(10) 0.0415(10) 0.0522(12) 0.0009(9) 0.0063(9) 0.0073(9)
S1 0.0512(3) 0.0493(3) 0.0371(3) -0.0032(2) 0.0111(2) 0.0026(2)
S2 0.0516(3) 0.0605(3) 0.0496(3) -0.0088(2) -0.0029(2) 0.0032(3)

loop_
_atom_type_symbol
_atom_type_description
_atom_type_scat_dispersion_real
_atom_type_scat_dispersion_imag
_atom_type_scat_source
C C 0.0033 0.0016 'International Tables Vol C Tables 4.2.6.8 and 6.1.1.4'
H H 0.0000 0.0000 'International Tables Vol C Tables 4.2.6.8 and 6.1.1.4'
S S 0.1246 0.1234 'International Tables Vol C Tables 4.2.6.8 and 6.1.1.4'

loop_
_geom_angle_atom_site_label_1
_geom_angle_atom_site_label_2
_geom_angle_atom_site_label_3
_geom_angle
_geom_angle_site_symmetry_1
_geom_angle_site_symmetry_3
_geom_angle_publ_flag
C2 C1 C10 123.19(17) . . ?
C2 C1 S1 118.97(14) . . ?
C10 C1 S1 117.84(13) . . ?
C3 C2 C1 162.40(18) . . ?
C2 C3 C4 123.98(17) . . ?
C2 C3 S2 118.49(14) . . ?
C4 C3 S2 117.53(14) . . ?
C5 C4 C9 118.29(19) . . ?
C5 C4 C3 122.39(19) . . ?
C9 C4 C3 119.32(18) . . ?
C4 C5 C6 120.1(2) . . ?
C4 C5 H5 119.9 . . ?
C6 C5 H5 119.9 . . ?
C7 C6 C5 120.9(2) . . ?
C7 C6 H6 119.5 . . ?
C5 C6 H6 119.5 . . ?
C6 C7 C8 119.5(2) . . ?
C6 C7 H7 120.2 . . ?
C8 C7 H7 120.2 . . ?
C7 C8 C9 120.3(2) . . ?
C7 C8 H8 119.9 . . ?
C9 C8 H8 119.9 . . ?
C8 C9 C4 120.8(2) . . ?
C8 C9 H9 119.6 . . ?
C4 C9 H9 119.6 . . ?
C15 C10 C11 118.15(18) . . ?
C15 C10 C1 122.10(18) . . ?
C11 C10 C1 119.74(17) . . ?
C12 C11 C10 121.2(2) . . ?
C12 C11 H11 119.4 . . ?
C10 C11 H11 119.4 . . ?
C13 C12 C11 119.7(2) . . ?
C13 C12 H12 120.1 . . ?
C11 C12 H12 120.1 . . ?
C14 C13 C12 120.1(2) . . ?
C14 C13 H13 120.0 . . ?
C12 C13 H13 120.0 . . ?
C13 C14 C15 120.8(3) . . ?
C13 C14 H14 119.6 . . ?
C15 C14 H14 119.6 . . ?
C10 C15 C14 120.1(2) . . ?
C10 C15 H15 120.0 . . ?
C14 C15 H15 120.0 . . ?
C17 C16 S1 116.62(13) . . ?
C17 C16 H16A 108.1 . . ?
S1 C16 H16A 108.1 . . ?
C17 C16 H16B 108.1 . . ?
S1 C16 H16B 108.1 . . ?
H16A C16 H16B 107.3 . . ?
C18 C17 C16 118.41(15) . . ?
C18 C17 H17A 107.7 . . ?
C16 C17 H17A 107.7 . . ?
C18 C17 H17B 107.7 . . ?
C16 C17 H17B 107.7 . . ?
H17A C17 H17B 107.1 . . ?
C17 C18 S2 115.93(13) . . ?
C17 C18 H18A 108.3 . . ?
S2 C18 H18A 108.3 . . ?
C17 C18 H18B 108.3 . . ?
S2 C18 H18B 108.3 . . ?
H18A C18 H18B 107.4 . . ?
C1 S1 C16 101.49(9) . . ?
C3 S2 C18 102.18(9) . . ?

loop_
_geom_bond_atom_site_label_1
_geom_bond_atom_site_label_2
_geom_bond_distance
_geom_bond_site_symmetry_2
_geom_bond_publ_flag
C1 C2 1.311(2) . ?
C1 C10 1.475(2) . ?
C1 S1 1.7859(18) . ?
C2 C3 1.310(2) . ?
C3 C4 1.483(2) . ?
C3 S2 1.7881(19) . ?
C4 C5 1.379(3) . ?
C4 C9 1.388(3) . ?
C5 C6 1.392(3) . ?
C5 H5 0.9300 . ?
C6 C7 1.356(4) . ?
C6 H6 0.9300 . ?
C7 C8 1.372(4) . ?
C7 H7 0.9300 . ?
C8 C9 1.378(3) . ?
C8 H8 0.9300 . ?
C9 H9 0.9300 . ?
C10 C15 1.377(3) . ?
C10 C11 1.386(3) . ?
C11 C12 1.378(3) . ?
C11 H11 0.9300 . ?
C12 C13 1.369(4) . ?
C12 H12 0.9300 . ?
C13 C14 1.350(4) . ?
C13 H13 0.9300 . ?
C14 C15 1.393(3) . ?
C14 H14 0.9300 . ?
C15 H15 0.9300 . ?
C16 C17 1.522(2) . ?
C16 S1 1.8058(18) . ?
C16 H16A 0.9700 . ?
C16 H16B 0.9700 . ?
C17 C18 1.520(3) . ?
C17 H17A 0.9700 . ?
C17 H17B 0.9700 . ?
C18 S2 1.8119(19) . ?
C18 H18A 0.9700 . ?
C18 H18B 0.9700 . ?

loop_
_cod_related_entry_id
_cod_related_entry_database
_cod_related_entry_code
1 ChemSpider 30653121
